data_4514934
loop_
_publ_author_name
'Santra, Biswajit'
'Mandal, Debdeep'
'Gupta, Vivek'
'Kalita, Pankaj'
'Kumar, Vierandra'
'Narayanan, Ramakirushnan Suriya'
'Dey, Atanu'
'Chrysochos, Nicolas'
'Mohammad, Akbar'
'Singh, Ajeet'
'Zimmer, Michael'
'Dalapati, Rana'
'Biswas, Shyam'
'Schulzke, Carola'
'Chandrasekhar, Vadapalli'
'Scheschkewitz, David'
'Jana, Anukul'

_publ_section_title
;
 Structural Diversity in Supramolecular Organization of Anionic Phosphate
 Monoesters: Role of Cations.
;
_journal_issue 1
_journal_name_full 'ACS omega'
_journal_page_first 2118
_journal_page_last 2133
_journal_paper_doi 10.1021/acsomega.8b03192
_journal_volume 4
_journal_year 2019
_chemical_formula_moiety 'C35 H32 O4 P, C4 H7 N2'
_chemical_formula_sum 'C39 H39 N2 O4 P'
_chemical_formula_weight 630.69
_space_group_crystal_system triclinic
_space_group_IT_number 2
_space_group_name_Hall '-P 1'
_space_group_name_H-M_alt 'P -1'
_symmetry_space_group_name_Hall '-P 1'
_symmetry_space_group_name_H-M 'P -1'
_atom_sites_solution_hydrogens geom
_audit_creation_date 2018-03-05
_audit_creation_method
;
Olex2 1.2
(compiled 2017.08.10 svn.r3458 for OlexSys, GUI svn.r5381)
;
_cell_angle_alpha 93.228(7)
_cell_angle_beta 98.981(7)
_cell_angle_gamma 109.589(9)
_cell_formula_units_Z 2
_cell_length_a 9.6355(9)
_cell_length_b 10.7583(10)
_cell_length_c 17.1049(13)
_cell_measurement_reflns_used 3432
_cell_measurement_temperature 120.15
_cell_measurement_theta_max 28.8920
_cell_measurement_theta_min 3.0490
_cell_volume 1638.7(3)
_computing_cell_refinement 'CrysAlisPro 1.171.39.29d (Rigaku OD, 2017)'
_computing_data_collection 'CrysAlisPro 1.171.39.29d (Rigaku OD, 2017)'
_computing_data_reduction 'CrysAlisPro 1.171.39.29d (Rigaku OD, 2017)'
_computing_molecular_graphics 'Olex2 (Dolomanov et al., 2009)'
_computing_publication_material 'Olex2 (Dolomanov et al., 2009)'
_computing_structure_refinement 'ShelXL (Sheldrick, 2015)'
_computing_structure_solution 'ShelXT (Sheldrick, 2015)'
_diffrn_ambient_temperature 120.15
_diffrn_measured_fraction_theta_full 0.998
_diffrn_measured_fraction_theta_max 0.996
_diffrn_measurement_details
;
List of Runs (angles in degrees, time in seconds):

  # Type    Start    End  Width  t~exp~   \w     \q     \k     \f   Frames
--------------------------------------------------------------------------
  1  \w      8.00  33.00   1.00   87.63    --    1.80  56.00  78.00   25
  2  \w    -53.00 -28.00   1.00   87.63    --    1.80 -56.00 -64.00   25
  3  \w    -25.00  90.00   1.00   87.63    --    1.80  38.00  60.00  115
  4  \w    -76.00  36.00   1.00   87.63    --    1.80 -77.00-180.00  112
  5  \w    -64.00 -39.00   1.00   87.63    --    1.80 -38.00   0.00   25
  6  \w    -61.00 -16.00   1.00   87.63    --   -2.10 -82.00 120.00   45
  7  \w     -3.00  79.00   1.00   87.63    --   -2.10  19.00 -60.00   82
  8  \w    -35.00 -10.00   1.00   87.63    --   -2.10 -82.00-120.00   25
;
_diffrn_measurement_device 'four-circle diffractometer'
_diffrn_measurement_device_type 'XtaLAB AFC12 (RINC): Kappa single'
_diffrn_measurement_method '\w scans'
_diffrn_radiation_type MoK\a
_diffrn_radiation_wavelength 0.71073
_diffrn_reflns_av_R_equivalents 0.1041
_diffrn_reflns_av_unetI/netI 0.0989
_diffrn_reflns_Laue_measured_fraction_full 0.998
_diffrn_reflns_Laue_measured_fraction_max 0.996
_diffrn_reflns_limit_h_max 11
_diffrn_reflns_limit_h_min -12
_diffrn_reflns_limit_k_max 13
_diffrn_reflns_limit_k_min -13
_diffrn_reflns_limit_l_max 21
_diffrn_reflns_limit_l_min -21
_diffrn_reflns_number 25418
_diffrn_reflns_point_group_measured_fraction_full 0.998
_diffrn_reflns_point_group_measured_fraction_max 0.996
_diffrn_reflns_theta_full 25.242
_diffrn_reflns_theta_max 26.500
_diffrn_reflns_theta_min 2.428
_exptl_absorpt_coefficient_mu 0.128
_exptl_absorpt_correction_T_max 1.00000
_exptl_absorpt_correction_T_min 0.18436
_exptl_absorpt_correction_type multi-scan
_exptl_absorpt_process_details
;
CrysAlisPro 1.171.39.29d (Rigaku Oxford Diffraction, 2017)
Empirical absorption correction using spherical harmonics,
 implemented in SCALE3 ABSPACK scaling algorithm.
;
_exptl_crystal_colour colourless
_exptl_crystal_colour_primary colourless
_exptl_crystal_density_diffrn 1.278
_exptl_crystal_description needle
_exptl_crystal_F_000 668
_exptl_crystal_size_max 0.25
_exptl_crystal_size_mid 0.16
_exptl_crystal_size_min 0.08
_refine_diff_density_max 0.697
_refine_diff_density_min -0.720
_refine_diff_density_rms 0.069
_refine_ls_extinction_method none
_refine_ls_goodness_of_fit_ref 1.037
_refine_ls_hydrogen_treatment constr
_refine_ls_matrix_type full
_refine_ls_number_parameters 402
_refine_ls_number_reflns 6764
_refine_ls_number_restraints 65
_refine_ls_restrained_S_all 1.052
_refine_ls_R_factor_all 0.1062
_refine_ls_R_factor_gt 0.0712
_refine_ls_shift/su_max 0.000
_refine_ls_shift/su_mean 0.000
_refine_ls_structure_factor_coef Fsqd
_refine_ls_weighting_details 'w=1/[\s^2^(Fo^2^)+(0.0675P)^2^+1.4004P] where P=(Fo^2^+2Fc^2^)/3'
_refine_ls_weighting_scheme calc
_refine_ls_wR_factor_gt 0.1629
_refine_ls_wR_factor_ref 0.1783
_reflns_Friedel_coverage 0.000
_reflns_number_gt 4815
_reflns_number_total 6764
_reflns_threshold_expression 'I > 2\s(I)'
_cod_data_source_file ao8b03192_si_002.cif
_cod_data_source_block aj0058
_cod_database_code 4514934
_shelx_shelxl_version_number 2017/1
_shelx_space_group_comment
;
The symmetry employed for this shelxl refinement is uniquely defined
by the following loop, which should always be used as a source of
symmetry information in preference to the above space-group names.
They are only intended as comments.
;
_shelx_estimated_absorpt_t_max 0.990
_shelx_estimated_absorpt_t_min 0.969
_olex2_refinement_description
;
1. Fixed Uiso
 At 1.2 times of:
  All C(H) groups, All C(H,H) groups, All N(H) groups
 At 1.5 times of:
  All C(H,H,H) groups, All O(H) groups
2. Restrained distances
 C4-C1AA \\sim C4-C1AB
 with sigma of 0.02
 C1AA-C2AA \\sim C1AB-C2AB
 with sigma of 0.02
 C1AA-C3AA \\sim C1AB-C3AB
 with sigma of 0.02
 C4-C2AA \\sim C4-C2AB
 with sigma of 0.04
 C4-C3AA \\sim C4-C3AB
 with sigma of 0.04
 C2AA-C3AA \\sim C2AB-C3AB
 with sigma of 0.04
 C23-C24 \\sim C23-C24A
 with sigma of 0.02
 C24-C25 \\sim C24A-C25
 with sigma of 0.02
 C24-C4AA \\sim C24A-C4AB
 with sigma of 0.02
 C26-C27 \\sim C26-C27A
 with sigma of 0.02
 C27-C0AA \\sim C27A-C0AB
 with sigma of 0.02
 C4AA-C0AA \\sim C4AB-C0AB
 with sigma of 0.02
 C23-C4AA \\sim C23-C4AB
 with sigma of 0.04
 C24-C0AA \\sim C24A-C0AB
 with sigma of 0.04
 C25-C4AA \\sim C25-C4AB
 with sigma of 0.04
 C26-C0AA \\sim C26-C0AB
 with sigma of 0.04
 C27-C4AA \\sim C27A-C4AB
 with sigma of 0.04
3. Uiso/Uaniso restraints and constraints
Uanis(C27A) = Uanis(C0AB) = Uanis(C4AB) = Uanis(C24A) = Uanis(C25) = Uanis(C26)
Uanis(C27) = Uanis(C26) = Uanis(C25) = Uanis(C24) = Uanis(C4AA) = Uanis(C0AA)
Uanis(C4) = Uanis(C3) = Uanis(C2) = Uanis(C1) = Uanis(C6) = Uanis(C5)
4. Rigid body (RIGU) restrains
 C2AA, C3AA
 with sigma for 1-2 distances of 0.004 and sigma for 1-3 distances of 0.004
 C1AA, C2AA, C3AA
 with sigma for 1-2 distances of 0.004 and sigma for 1-3 distances of 0.004
 C1AB, C2AB, C3AB
 with sigma for 1-2 distances of 0.004 and sigma for 1-3 distances of 0.004
 C24, C27
 with sigma for 1-2 distances of 0.004 and sigma for 1-3 distances of 0.004
 C24, C27, C4AA, C0AA
 with sigma for 1-2 distances of 0.004 and sigma for 1-3 distances of 0.004
 C24A, C27A, C4AB, C0AB
 with sigma for 1-2 distances of 0.004 and sigma for 1-3 distances of 0.004
5. Others
 Sof(C3AB)=Sof(H3AD)=Sof(H3AE)=Sof(H3AF)=Sof(C1AB)=Sof(H1AB)=Sof(C2AB)=
 Sof(H2AD)=Sof(H2AE)=Sof(H2AF)=1-FVAR(1)
 Sof(C1AA)=Sof(H1AA)=Sof(C2AA)=Sof(H2AA)=Sof(H2AB)=Sof(H2AC)=Sof(C3AA)=
 Sof(H3AA)=Sof(H3AB)=Sof(H3AC)=FVAR(1)
 Sof(H23A)=Sof(H25A)=Sof(H26A)=Sof(C24A)=Sof(C4AB)=Sof(H4AB)=Sof(C0AB)=
 Sof(H0AB)=Sof(C27A)=Sof(H27A)=1-FVAR(2)
 Sof(H23)=Sof(C24)=Sof(H25)=Sof(H26)=Sof(C27)=Sof(H27)=Sof(C4AA)=Sof(H4AA)=
 Sof(C0AA)=Sof(H0AA)=FVAR(2)
6.a Ternary CH refined with riding coordinates:
 C7(H7), C23(H23), C23(H23A), C1AA(H1AA), C1AB(H1AB)
6.b Aromatic/amide H refined with riding coordinates:
 N2(H2), N1(H1), C19(H19), C5(H5), C9(H9), C37(H37), C36(H36), C00N(H00N),
 C25(H25), C25(H25A), C18(H18), C10(H10), C15(H15), C3(H3A), C13(H13), C26(H26),
  C26(H26A), C11(H11), C17(H17), C27(H27), C31(H31), C16(H16), C12(H12),
 C33(H33), C34(H34), C32(H32), C4AA(H4AA), C0AA(H0AA), C4AB(H4AB), C0AB(H0AB),
 C27A(H27A)
6.c Idealised Me refined as rotating group:
 C38(H38A,H38B,H38C), C2AA(H2AA,H2AB,H2AC), C3AA(H3AA,H3AB,H3AC), C3AB(H3AD,
 H3AE,H3AF), C2AB(H2AD,H2AE,H2AF)
6.d Idealised tetrahedral OH refined as rotating group:
 O3(H3)
;
_olex2_submission_special_instructions 'No special instructions were received'
_oxdiff_exptl_absorpt_empirical_details
;
Empirical correction (ABSPACK) includes:
- Absorption correction using spherical harmonics
- Frame scaling
;

loop_
_space_group_symop_operation_xyz
'x, y, z'
'-x, -y, -z'

loop_
_atom_site_label
_atom_site_type_symbol
_atom_site_fract_x
_atom_site_fract_y
_atom_site_fract_z
_atom_site_U_iso_or_equiv
_atom_site_adp_type
_atom_site_occupancy
_atom_site_site_symmetry_order
_atom_site_calc_flag
_atom_site_refinement_flags_posn
_atom_site_refinement_flags_adp
_atom_site_refinement_flags_occupancy
_atom_site_disorder_assembly
_atom_site_disorder_group
P1 P 0.39306(7) 0.42260(7) 0.59342(4) 0.01515(18) Uani 1 1 d . . . . .
O1 O 0.44995(19) 0.39303(18) 0.68246(10) 0.0168(4) Uani 1 1 d . . . . .
O4 O 0.4639(2) 0.35631(18) 0.53963(10) 0.0184(4) Uani 1 1 d . . . . .
O2 O 0.2269(2) 0.3820(2) 0.57802(12) 0.0249(5) Uani 1 1 d . . . . .
O3 O 0.4715(2) 0.57746(19) 0.60041(11) 0.0233(5) Uani 1 1 d . . . . .
H3 H 0.497605 0.599040 0.557057 0.035 Uiso 1 1 calc GR . . . .
N2 N -0.2515(3) 0.3676(2) 0.61651(16) 0.0274(6) Uani 1 1 d . . . . .
H2 H -0.343034 0.361383 0.594879 0.033 Uiso 1 1 calc R . . . .
N1 N -0.0251(3) 0.3712(3) 0.62938(16) 0.0294(6) Uani 1 1 d . . . . .
H1 H 0.059546 0.367853 0.617909 0.035 Uiso 1 1 calc R . . . .
C1 C 0.3561(3) 0.3469(3) 0.73688(18) 0.0258(3) Uani 1 1 d . . . . .
C7 C 0.2725(3) 0.1172(3) 0.66123(17) 0.0215(6) Uani 1 1 d . . . . .
H7 H 0.271661 0.162403 0.611734 0.026 Uiso 1 1 calc R . . . .
C6 C 0.3654(3) 0.4360(3) 0.80179(18) 0.0258(3) Uani 1 1 d . . . . .
C8 C 0.1351(3) -0.0108(3) 0.64559(19) 0.0265(7) Uani 1 1 d . . . . .
C23 C 0.4773(3) 0.5771(3) 0.81093(16) 0.0215(6) Uani 1 1 d D . . . .
H23 H 0.473044 0.607873 0.756805 0.026 Uiso 0.528(4) 1 calc R . P A 1
H23A H 0.473054 0.607846 0.756798 0.026 Uiso 0.472(4) 1 calc R . P A 2
C14 C 0.4181(3) 0.0886(3) 0.67668(17) 0.0229(6) Uani 1 1 d . . . . .
C2 C 0.2663(3) 0.2130(3) 0.72864(18) 0.0258(3) Uani 1 1 d . . . . .
C19 C 0.4858(3) 0.0781(3) 0.75264(18) 0.0298(7) Uani 1 1 d . . . . .
H19 H 0.445389 0.097008 0.797218 0.036 Uiso 1 1 calc R . . . .
C30 C 0.6370(3) 0.5800(3) 0.83899(18) 0.0300(7) Uani 1 1 d . . . . .
C5 C 0.2805(3) 0.3869(3) 0.85952(18) 0.0258(3) Uani 1 1 d . . . . .
H5 H 0.285084 0.445662 0.904196 0.031 Uiso 1 1 calc R . . . .
C9 C 0.0027(3) -0.0132(3) 0.59915(18) 0.0267(7) Uani 1 1 d . . . . .
H9 H -0.001912 0.064755 0.577193 0.032 Uiso 1 1 calc R . . . .
C24 C 0.4328(14) 0.6697(12) 0.8635(5) 0.0270(4) Uani 0.528(4) 1 d D U P A 1
C37 C -0.0508(3) 0.3941(3) 0.7051(2) 0.0305(7) Uani 1 1 d . . . . .
H37 H 0.018609 0.408813 0.753633 0.037 Uiso 1 1 calc R . . . .
C35 C -0.1483(3) 0.3551(3) 0.5765(2) 0.0291(7) Uani 1 1 d . . . . .
C36 C -0.1934(3) 0.3917(3) 0.69694(19) 0.0301(7) Uani 1 1 d . . . . .
H36 H -0.243816 0.404169 0.738594 0.036 Uiso 1 1 calc R . . . .
C00N C 0.6678(4) 0.4903(4) 0.88777(19) 0.0397(9) Uani 1 1 d . . . . .
H00N H 0.587736 0.421819 0.902554 0.048 Uiso 1 1 calc R . . . .
C25 C 0.3493(3) 0.7406(3) 0.83277(19) 0.0270(4) Uani 1 1 d D . . . .
H25 H 0.315269 0.729490 0.776760 0.032 Uiso 0.528(4) 1 calc R . P A 1
H25A H 0.309680 0.722894 0.777225 0.032 Uiso 0.472(4) 1 calc R . P A 2
C18 C 0.6109(4) 0.0406(4) 0.7648(2) 0.0372(8) Uani 1 1 d . . . . .
H18 H 0.653449 0.031306 0.817129 0.045 Uiso 1 1 calc R . . . .
C10 C -0.1235(3) -0.1281(3) 0.58419(19) 0.0319(7) Uani 1 1 d . . . . .
H10 H -0.212162 -0.128757 0.550573 0.038 Uiso 1 1 calc R . . . .
C15 C 0.4840(4) 0.0663(4) 0.6133(2) 0.0349(8) Uani 1 1 d . . . . .
H15 H 0.441269 0.074736 0.560843 0.042 Uiso 1 1 calc R . . . .
C3 C 0.1831(3) 0.1694(3) 0.78798(17) 0.0258(3) Uani 1 1 d . . . . .
H3A H 0.120373 0.078857 0.783197 0.031 Uiso 1 1 calc R . . . .
C13 C 0.1368(4) -0.1258(3) 0.6777(2) 0.0402(9) Uani 1 1 d . . . . .
H13 H 0.226805 -0.126837 0.709093 0.048 Uiso 1 1 calc R . . . .
C26 C 0.3113(3) 0.8296(3) 0.88025(19) 0.0270(4) Uani 1 1 d D . . . .
H26 H 0.259879 0.881897 0.854492 0.032 Uiso 0.528(4) 1 calc R . P A 1
H26A H 0.243692 0.871369 0.858644 0.032 Uiso 0.472(4) 1 calc R . P A 2
C4 C 0.1889(3) 0.2537(3) 0.85352(18) 0.0258(3) Uani 1 1 d D . . . .
C11 C -0.1213(4) -0.2407(3) 0.6175(2) 0.0355(8) Uani 1 1 d . . . . .
H11 H -0.208525 -0.318356 0.608258 0.043 Uiso 1 1 calc R . . . .
C17 C 0.6741(4) 0.0167(4) 0.7011(2) 0.0432(9) Uani 1 1 d . . . . .
H17 H 0.759475 -0.009677 0.709063 0.052 Uiso 1 1 calc R . . . .
C27 C 0.3407(7) 0.8442(7) 0.9534(4) 0.0270(4) Uani 0.528(4) 1 d D U P A 1
H27 H 0.316038 0.908127 0.983553 0.032 Uiso 0.528(4) 1 calc R . P A 1
C31 C 0.7565(4) 0.6780(3) 0.8178(2) 0.0443(9) Uani 1 1 d . . . . .
H31 H 0.738003 0.740238 0.784206 0.053 Uiso 1 1 calc R . . . .
C16 C 0.6113(4) 0.0318(4) 0.6257(2) 0.0443(9) Uani 1 1 d . . . . .
H16 H 0.655902 0.018440 0.581641 0.053 Uiso 1 1 calc R . . . .
C38 C -0.1668(4) 0.3269(4) 0.4891(2) 0.0453(9) Uani 1 1 d . . . . .
H38A H -0.252920 0.245281 0.469994 0.068 Uiso 1 1 calc GR . . . .
H38B H -0.076004 0.315551 0.475911 0.068 Uiso 1 1 calc GR . . . .
H38C H -0.183677 0.401057 0.463439 0.068 Uiso 1 1 calc GR . . . .
C12 C 0.0093(4) -0.2399(3) 0.6648(2) 0.0444(9) Uani 1 1 d . . . . .
H12 H 0.012074 -0.317031 0.688374 0.053 Uiso 1 1 calc R . . . .
C33 C 0.9330(4) 0.5984(5) 0.8934(2) 0.0520(11) Uani 1 1 d . . . . .
H33 H 1.033568 0.604375 0.911800 0.062 Uiso 1 1 calc R . . . .
C34 C 0.8147(5) 0.5001(5) 0.9151(2) 0.0523(11) Uani 1 1 d . . . . .
H34 H 0.834602 0.438849 0.949128 0.063 Uiso 1 1 calc R . . . .
C32 C 0.9027(4) 0.6857(4) 0.8453(3) 0.0554(12) Uani 1 1 d . . . . .
H32 H 0.983120 0.753360 0.830212 0.066 Uiso 1 1 calc R . . . .
C1AA C 0.1298(9) 0.2210(7) 0.9310(4) 0.0210(16) Uani 0.517(7) 1 d D U P B 1
H1AA H 0.171982 0.301528 0.971292 0.025 Uiso 0.517(7) 1 calc R . P B 1
C2AA C -0.0380(8) 0.1860(9) 0.9071(4) 0.0339(17) Uani 0.517(7) 1 d D U P B 1
H2AA H -0.059119 0.261004 0.884643 0.051 Uiso 0.517(7) 1 calc GR . P B 1
H2AB H -0.084725 0.166778 0.954138 0.051 Uiso 0.517(7) 1 calc GR . P B 1
H2AC H -0.078914 0.107708 0.867215 0.051 Uiso 0.517(7) 1 calc GR . P B 1
C3AA C 0.1672(6) 0.1064(6) 0.9654(3) 0.0257(15) Uani 0.517(7) 1 d D U P B 1
H3AA H 0.117994 0.025494 0.927853 0.039 Uiso 0.517(7) 1 calc GR . P B 1
H3AB H 0.131857 0.092411 1.016026 0.039 Uiso 0.517(7) 1 calc GR . P B 1
H3AC H 0.276037 0.127350 0.974585 0.039 Uiso 0.517(7) 1 calc GR . P B 1
C3AB C -0.0064(7) 0.0393(6) 0.8959(4) 0.0253(16) Uani 0.483(7) 1 d D U P B 2
H3AD H -0.070577 0.009778 0.843078 0.038 Uiso 0.483(7) 1 calc GR . P B 2
H3AE H -0.067450 0.013456 0.937013 0.038 Uiso 0.483(7) 1 calc GR . P B 2
H3AF H 0.070491 -0.002074 0.901209 0.038 Uiso 0.483(7) 1 calc GR . P B 2
C1AB C 0.0687(9) 0.1898(7) 0.9057(5) 0.0193(17) Uani 0.483(7) 1 d D U P B 2
H1AB H 0.123801 0.214040 0.962093 0.023 Uiso 0.483(7) 1 calc R . P B 2
C2AB C -0.0485(7) 0.2560(8) 0.8995(5) 0.0276(17) Uani 0.483(7) 1 d D U P B 2
H2AD H 0.001277 0.352717 0.906451 0.041 Uiso 0.483(7) 1 calc GR . P B 2
H2AE H -0.108508 0.229949 0.941075 0.041 Uiso 0.483(7) 1 calc GR . P B 2
H2AF H -0.114020 0.228071 0.847008 0.041 Uiso 0.483(7) 1 calc GR . P B 2
C4AA C 0.4549(7) 0.6762(6) 0.9463(3) 0.0270(4) Uani 0.528(4) 1 d D U P A 1
H4AA H 0.500213 0.620301 0.972729 0.032 Uiso 0.528(4) 1 calc R . P A 1
C0AA C 0.4110(7) 0.7641(6) 0.9905(4) 0.0270(4) Uani 0.528(4) 1 d D U P A 1
H0AA H 0.429431 0.769311 1.047040 0.032 Uiso 0.528(4) 1 calc R . P A 1
C24A C 0.4443(15) 0.6784(13) 0.8664(6) 0.0270(4) Uani 0.472(4) 1 d D U P A 2
C4AB C 0.5282(8) 0.7215(7) 0.9458(4) 0.0270(4) Uani 0.472(4) 1 d D U P A 2
H4AB H 0.608238 0.691331 0.964137 0.032 Uiso 0.472(4) 1 calc R . P A 2
C0AB C 0.4923(8) 0.8081(6) 0.9961(4) 0.0270(4) Uani 0.472(4) 1 d D U P A 2
H0AB H 0.543406 0.833068 1.049893 0.032 Uiso 0.472(4) 1 calc R . P A 2
C27A C 0.3822(8) 0.8564(7) 0.9670(4) 0.0270(4) Uani 0.472(4) 1 d D U P A 2
H27A H 0.350205 0.907858 1.002394 0.032 Uiso 0.472(4) 1 calc R . P A 2

loop_
_atom_site_aniso_label
_atom_site_aniso_U_11
_atom_site_aniso_U_22
_atom_site_aniso_U_33
_atom_site_aniso_U_23
_atom_site_aniso_U_13
_atom_site_aniso_U_12
P1 0.0132(3) 0.0211(4) 0.0132(3) 0.0009(3) 0.0057(3) 0.0074(3)
O1 0.0144(9) 0.0242(10) 0.0128(9) 0.0001(7) 0.0071(7) 0.0063(7)
O4 0.0187(10) 0.0239(10) 0.0145(9) -0.0004(7) 0.0064(7) 0.0086(8)
O2 0.0158(10) 0.0372(12) 0.0242(11) 0.0059(9) 0.0053(8) 0.0113(8)
O3 0.0310(11) 0.0245(10) 0.0167(10) 0.0007(8) 0.0117(8) 0.0097(8)
N2 0.0139(12) 0.0331(14) 0.0400(15) 0.0064(11) 0.0089(11) 0.0123(10)
N1 0.0160(13) 0.0341(15) 0.0465(16) 0.0135(12) 0.0130(11) 0.0148(10)
C1 0.0322(7) 0.0324(7) 0.0268(6) 0.0117(5) 0.0179(5) 0.0227(5)
C7 0.0192(14) 0.0217(14) 0.0265(15) 0.0014(11) 0.0093(11) 0.0087(11)
C6 0.0322(7) 0.0324(7) 0.0268(6) 0.0117(5) 0.0179(5) 0.0227(5)
C8 0.0193(15) 0.0286(16) 0.0341(17) 0.0034(13) 0.0088(12) 0.0099(12)
C23 0.0255(15) 0.0294(15) 0.0148(13) 0.0001(11) 0.0039(11) 0.0168(12)
C14 0.0203(14) 0.0211(14) 0.0271(16) -0.0027(11) 0.0083(12) 0.0060(11)
C2 0.0322(7) 0.0324(7) 0.0268(6) 0.0117(5) 0.0179(5) 0.0227(5)
C19 0.0212(15) 0.0394(18) 0.0268(16) -0.0061(13) 0.0084(12) 0.0078(13)
C30 0.0301(17) 0.0374(17) 0.0234(16) -0.0185(13) -0.0033(13) 0.0201(14)
C5 0.0322(7) 0.0324(7) 0.0268(6) 0.0117(5) 0.0179(5) 0.0227(5)
C9 0.0255(16) 0.0295(16) 0.0291(16) -0.0002(12) 0.0076(12) 0.0142(12)
C24 0.0240(9) 0.0243(8) 0.0342(8) -0.0019(6) 0.0054(7) 0.0112(7)
C37 0.0215(16) 0.0361(17) 0.0357(18) 0.0060(14) 0.0067(13) 0.0112(13)
C35 0.0204(15) 0.0324(17) 0.0430(19) 0.0121(14) 0.0155(13) 0.0149(13)
C36 0.0212(15) 0.0377(18) 0.0336(17) 0.0032(14) 0.0089(13) 0.0116(13)
C00N 0.041(2) 0.073(3) 0.0224(16) 0.0000(16) 0.0067(14) 0.0418(18)
C25 0.0240(9) 0.0243(8) 0.0342(8) -0.0019(6) 0.0054(7) 0.0112(7)
C18 0.0227(16) 0.060(2) 0.0301(18) -0.0021(16) 0.0054(13) 0.0166(15)
C10 0.0195(15) 0.0432(19) 0.0326(18) -0.0047(14) 0.0032(13) 0.0126(13)
C15 0.0363(19) 0.050(2) 0.0255(17) -0.0015(14) 0.0083(14) 0.0233(15)
C3 0.0322(7) 0.0324(7) 0.0268(6) 0.0117(5) 0.0179(5) 0.0227(5)
C13 0.0241(17) 0.0300(17) 0.061(2) 0.0122(16) -0.0020(16) 0.0057(13)
C26 0.0240(9) 0.0243(8) 0.0342(8) -0.0019(6) 0.0054(7) 0.0112(7)
C4 0.0322(7) 0.0324(7) 0.0268(6) 0.0117(5) 0.0179(5) 0.0227(5)
C11 0.0226(16) 0.0339(18) 0.043(2) -0.0033(15) 0.0099(14) -0.0003(13)
C17 0.0329(19) 0.064(3) 0.044(2) 0.0018(18) 0.0089(16) 0.0313(17)
C27 0.0240(9) 0.0243(8) 0.0342(8) -0.0019(6) 0.0054(7) 0.0112(7)
C31 0.0285(18) 0.0298(18) 0.066(3) -0.0147(16) -0.0076(17) 0.0095(14)
C16 0.044(2) 0.067(3) 0.037(2) -0.0024(17) 0.0168(16) 0.0356(19)
C38 0.037(2) 0.075(3) 0.041(2) 0.0210(19) 0.0197(16) 0.0337(19)
C12 0.036(2) 0.0267(17) 0.064(3) 0.0133(17) 0.0053(18) 0.0043(14)
C33 0.034(2) 0.087(3) 0.037(2) -0.033(2) -0.0092(17) 0.038(2)
C34 0.058(3) 0.100(3) 0.0226(18) -0.0049(19) 0.0027(17) 0.062(3)
C32 0.0257(19) 0.050(2) 0.078(3) -0.026(2) -0.0125(19) 0.0123(17)
C1AA 0.027(4) 0.013(3) 0.025(4) 0.002(3) 0.016(3) 0.004(3)
C2AA 0.030(4) 0.046(5) 0.039(4) 0.018(4) 0.020(3) 0.023(3)
C3AA 0.023(3) 0.027(3) 0.028(3) 0.004(2) 0.009(2) 0.007(2)
C3AB 0.029(4) 0.026(3) 0.022(3) 0.005(2) 0.013(3) 0.007(2)
C1AB 0.013(4) 0.025(4) 0.020(4) 0.000(3) 0.008(3) 0.005(3)
C2AB 0.022(4) 0.027(4) 0.039(4) 0.006(3) 0.021(3) 0.009(3)
C4AA 0.0240(9) 0.0243(8) 0.0342(8) -0.0019(6) 0.0054(7) 0.0112(7)
C0AA 0.0240(9) 0.0243(8) 0.0342(8) -0.0019(6) 0.0054(7) 0.0112(7)
C24A 0.0240(9) 0.0243(8) 0.0342(8) -0.0019(6) 0.0054(7) 0.0112(7)
C4AB 0.0240(9) 0.0243(8) 0.0342(8) -0.0019(6) 0.0054(7) 0.0112(7)
C0AB 0.0240(9) 0.0243(8) 0.0342(8) -0.0019(6) 0.0054(7) 0.0112(7)
C27A 0.0240(9) 0.0243(8) 0.0342(8) -0.0019(6) 0.0054(7) 0.0112(7)

loop_
_atom_type_symbol
_atom_type_description
_atom_type_scat_dispersion_real
_atom_type_scat_dispersion_imag
_atom_type_scat_source
C C 0.0033 0.0016 'International Tables Vol C Tables 4.2.6.8 and 6.1.1.4'
H H 0.0000 0.0000 'International Tables Vol C Tables 4.2.6.8 and 6.1.1.4'
N N 0.0061 0.0033 'International Tables Vol C Tables 4.2.6.8 and 6.1.1.4'
O O 0.0106 0.0060 'International Tables Vol C Tables 4.2.6.8 and 6.1.1.4'
P P 0.1023 0.0942 'International Tables Vol C Tables 4.2.6.8 and 6.1.1.4'

loop_
_geom_angle_atom_site_label_1
_geom_angle_atom_site_label_2
_geom_angle_atom_site_label_3
_geom_angle
O4 P1 O1 105.06(10)
O4 P1 O3 109.66(11)
O2 P1 O1 109.24(10)
O2 P1 O4 118.18(12)
O2 P1 O3 112.01(12)
O3 P1 O1 101.09(10)
C1 O1 P1 124.12(17)
P1 O3 H3 109.5
C35 N2 H2 125.2
C35 N2 C36 109.6(3)
C36 N2 H2 125.2
C37 N1 H1 125.3
C35 N1 H1 125.3
C35 N1 C37 109.3(3)
O1 C1 C6 117.8(3)
O1 C1 C2 119.6(3)
C2 C1 C6 122.4(3)
C8 C7 H7 107.2
C14 C7 H7 107.2
C14 C7 C8 111.8(2)
C14 C7 C2 111.0(2)
C2 C7 H7 107.2
C2 C7 C8 112.1(2)
C1 C6 C23 119.3(3)
C5 C6 C1 117.6(3)
C5 C6 C23 122.8(3)
C9 C8 C7 119.9(3)
C9 C8 C13 117.9(3)
C13 C8 C7 122.2(3)
C6 C23 H23 107.1
C6 C23 H23A 107.1
C6 C23 C30 110.9(2)
C6 C23 C24A 114.7(6)
C30 C23 H23 107.1
C30 C23 H23A 107.1
C30 C23 C24A 109.6(5)
C24 C23 C6 110.9(6)
C24 C23 H23 107.1
C24 C23 C30 113.4(4)
C24A C23 H23A 107.1
C19 C14 C7 122.2(3)
C15 C14 C7 119.9(3)
C15 C14 C19 117.8(3)
C1 C2 C7 120.2(2)
C3 C2 C1 117.5(3)
C3 C2 C7 122.0(3)
C14 C19 H19 119.3
C18 C19 C14 121.4(3)
C18 C19 H19 119.3
C00N C30 C23 122.0(3)
C00N C30 C31 118.3(3)
C31 C30 C23 119.6(3)
C6 C5 H5 119.1
C6 C5 C4 121.9(3)
C4 C5 H5 119.1
C8 C9 H9 119.5
C8 C9 C10 121.0(3)
C10 C9 H9 119.5
C25 C24 C23 121.8(6)
C25 C24 C4AA 113.9(6)
C4AA C24 C23 123.8(7)
N1 C37 H37 126.6
C36 C37 N1 106.9(3)
C36 C37 H37 126.6
N2 C35 C38 126.5(3)
N1 C35 N2 107.6(3)
N1 C35 C38 125.9(3)
N2 C36 H36 126.7
C37 C36 N2 106.6(3)
C37 C36 H36 126.7
C30 C00N H00N 119.8
C30 C00N C34 120.3(4)
C34 C00N H00N 119.8
C24 C25 H25 118.8
C24 C25 C26 122.5(4)
C26 C25 H25 118.8
C26 C25 H25A 119.9
C24A C25 H25A 119.9
C24A C25 C26 120.2(5)
C19 C18 H18 119.9
C17 C18 C19 120.2(3)
C17 C18 H18 119.9
C9 C10 H10 119.7
C11 C10 C9 120.6(3)
C11 C10 H10 119.7
C14 C15 H15 119.6
C16 C15 C14 120.8(3)
C16 C15 H15 119.6
C2 C3 H3A 118.9
C4 C3 C2 122.2(3)
C4 C3 H3A 118.9
C8 C13 H13 119.3
C8 C13 C12 121.3(3)
C12 C13 H13 119.3
C25 C26 H26 118.1
C25 C26 H26A 121.5
C25 C26 C27A 117.0(4)
C27 C26 C25 123.7(4)
C27 C26 H26 118.1
C27A C26 H26A 121.5
C5 C4 C1AA 111.1(4)
C5 C4 C1AB 127.3(4)
C3 C4 C5 118.4(3)
C3 C4 C1AA 129.7(4)
C3 C4 C1AB 113.6(4)
C10 C11 H11 120.4
C10 C11 C12 119.3(3)
C12 C11 H11 120.4
C18 C17 H17 120.5
C16 C17 C18 119.0(3)
C16 C17 H17 120.5
C26 C27 H27 121.2
C26 C27 C0AA 117.7(6)
C0AA C27 H27 121.2
C30 C31 H31 119.7
C32 C31 C30 120.5(4)
C32 C31 H31 119.7
C15 C16 H16 119.6
C17 C16 C15 120.8(3)
C17 C16 H16 119.6
C35 C38 H38A 109.5
C35 C38 H38B 109.5
C35 C38 H38C 109.5
H38A C38 H38B 109.5
H38A C38 H38C 109.5
H38B C38 H38C 109.5
C13 C12 H12 120.0
C11 C12 C13 119.9(3)
C11 C12 H12 120.0
C34 C33 H33 120.6
C32 C33 H33 120.6
C32 C33 C34 118.9(4)
C00N C34 C33 120.7(4)
C00N C34 H34 119.6
C33 C34 H34 119.6
C31 C32 H32 119.4
C33 C32 C31 121.2(4)
C33 C32 H32 119.4
C4 C1AA H1AA 109.6
C2AA C1AA C4 104.1(5)
C2AA C1AA H1AA 109.6
C2AA C1AA C3AA 111.1(6)
C3AA C1AA C4 112.6(5)
C3AA C1AA H1AA 109.6
C1AA C2AA H2AA 109.5
C1AA C2AA H2AB 109.5
C1AA C2AA H2AC 109.5
H2AA C2AA H2AB 109.5
H2AA C2AA H2AC 109.5
H2AB C2AA H2AC 109.5
C1AA C3AA H3AA 109.5
C1AA C3AA H3AB 109.5
C1AA C3AA H3AC 109.5
H3AA C3AA H3AB 109.5
H3AA C3AA H3AC 109.5
H3AB C3AA H3AC 109.5
H3AD C3AB H3AE 109.5
H3AD C3AB H3AF 109.5
H3AE C3AB H3AF 109.5
C1AB C3AB H3AD 109.5
C1AB C3AB H3AE 109.5
C1AB C3AB H3AF 109.5
C4 C1AB H1AB 105.3
C3AB C1AB C4 118.8(5)
C3AB C1AB H1AB 105.3
C2AB C1AB C4 110.6(5)
C2AB C1AB C3AB 110.3(6)
C2AB C1AB H1AB 105.3
C1AB C2AB H2AD 109.5
C1AB C2AB H2AE 109.5
C1AB C2AB H2AF 109.5
H2AD C2AB H2AE 109.5
H2AD C2AB H2AF 109.5
H2AE C2AB H2AF 109.5
C24 C4AA H4AA 119.8
C0AA C4AA C24 120.4(6)
C0AA C4AA H4AA 119.8
C27 C0AA C4AA 121.0(6)
C27 C0AA H0AA 119.5
C4AA C0AA H0AA 119.5
C25 C24A C23 117.5(6)
C25 C24A C4AB 121.0(7)
C4AB C24A C23 120.7(7)
C24A C4AB H4AB 120.1
C0AB C4AB C24A 119.9(6)
C0AB C4AB H4AB 120.1
C4AB C0AB H0AB 120.4
C27A C0AB C4AB 119.1(6)
C27A C0AB H0AB 120.4
C26 C27A H27A 119.4
C0AB C27A C26 121.2(6)
C0AB C27A H27A 119.4

loop_
_geom_bond_atom_site_label_1
_geom_bond_atom_site_label_2
_geom_bond_distance
P1 O1 1.6224(18)
P1 O4 1.507(2)
P1 O2 1.487(2)
P1 O3 1.570(2)
O1 C1 1.394(3)
O3 H3 0.8400
N2 H2 0.8800
N2 C35 1.330(4)
N2 C36 1.377(4)
N1 H1 0.8800
N1 C37 1.379(4)
N1 C35 1.328(4)
C1 C6 1.397(4)
C1 C2 1.396(4)
C7 H7 1.0000
C7 C8 1.532(4)
C7 C14 1.521(4)
C7 C2 1.524(4)
C6 C23 1.521(4)
C6 C5 1.395(4)
C8 C9 1.385(4)
C8 C13 1.386(4)
C23 H23 1.0000
C23 H23A 1.0000
C23 C30 1.528(4)
C23 C24 1.514(8)
C23 C24A 1.548(9)
C14 C19 1.389(4)
C14 C15 1.386(4)
C2 C3 1.396(4)
C19 H19 0.9500
C19 C18 1.385(5)
C30 C00N 1.386(5)
C30 C31 1.388(5)
C5 H5 0.9500
C5 C4 1.396(4)
C9 H9 0.9500
C9 C10 1.390(4)
C24 C25 1.353(9)
C24 C4AA 1.393(10)
C37 H37 0.9500
C37 C36 1.351(4)
C35 C38 1.480(5)
C36 H36 0.9500
C00N H00N 0.9500
C00N C34 1.387(5)
C25 H25 0.9500
C25 H25A 0.9500
C25 C26 1.397(4)
C25 C24A 1.381(10)
C18 H18 0.9500
C18 C17 1.380(5)
C10 H10 0.9500
C10 C11 1.373(5)
C15 H15 0.9500
C15 C16 1.386(5)
C3 H3A 0.9500
C3 C4 1.383(4)
C13 H13 0.9500
C13 C12 1.392(5)
C26 H26 0.9500
C26 H26A 0.9500
C26 C27 1.228(7)
C26 C27A 1.502(8)
C4 C1AA 1.536(7)
C4 C1AB 1.571(7)
C11 H11 0.9500
C11 C12 1.382(5)
C17 H17 0.9500
C17 C16 1.379(5)
C27 H27 0.9500
C27 C0AA 1.387(8)
C31 H31 0.9500
C31 C32 1.387(5)
C16 H16 0.9500
C38 H38A 0.9800
C38 H38B 0.9800
C38 H38C 0.9800
C12 H12 0.9500
C33 H33 0.9500
C33 C34 1.387(6)
C33 C32 1.356(6)
C34 H34 0.9500
C32 H32 0.9500
C1AA H1AA 1.0000
C1AA C2AA 1.514(9)
C1AA C3AA 1.520(8)
C2AA H2AA 0.9800
C2AA H2AB 0.9800
C2AA H2AC 0.9800
C3AA H3AA 0.9800
C3AA H3AB 0.9800
C3AA H3AC 0.9800
C3AB H3AD 0.9800
C3AB H3AE 0.9800
C3AB H3AF 0.9800
C3AB C1AB 1.523(9)
C1AB H1AB 1.0000
C1AB C2AB 1.518(9)
C2AB H2AD 0.9800
C2AB H2AE 0.9800
C2AB H2AF 0.9800
C4AA H4AA 0.9500
C4AA C0AA 1.389(7)
C0AA H0AA 0.9500
C24A C4AB 1.431(10)
C4AB H4AB 0.9500
C4AB C0AB 1.396(8)
C0AB H0AB 0.9500
C0AB C27A 1.370(9)
C27A H27A 0.9500

loop_
_geom_hbond_atom_site_label_D
_geom_hbond_atom_site_label_H
_geom_hbond_atom_site_label_A
_geom_hbond_distance_DH
_geom_hbond_distance_HA
_geom_hbond_distance_DA
_geom_hbond_angle_DHA
_geom_hbond_site_symmetry_A
_geom_hbond_publ_flag
O3 H3 O4 0.84 1.81 2.645(2) 174.7 2_666 yes
N2 H2 O4 0.88 1.93 2.810(3) 174.7 1_455 yes
N1 H1 O2 0.88 1.81 2.677(3) 167.9 . yes
